data_7240965
loop_
_publ_author_name
'Yao, Jun'
'Liu, Yan-E'
'Yang, Li-Bo'
'Dou, Ai-Na'
'Hou, Cheng-Fu'
'Xu, Quan-Qing'
'Huang, Bo'
'Zhu, Ai-Xin'

_publ_section_title
;
 Novel alkaline earth metal-organic frameworks with thiophene group for
 selective detection of Fe3+
;
_journal_name_full CrystEngComm
_journal_paper_doi 10.1039/D0CE00990C
_journal_year 2020
_chemical_formula_sum 'C14.5 H18.5 Mg N1.5 O6.5 S2'
_chemical_formula_weight 406.24
_space_group_crystal_system monoclinic
_space_group_IT_number 11
_space_group_name_Hall '-P 2yb'
_space_group_name_H-M_alt 'P 1 21/m 1'
_atom_sites_solution_hydrogens mixed
_audit_creation_method SHELXL-2014/7
_audit_update_record
;
2020-07-07 deposited with the CCDC.	2020-07-31 downloaded from the CCDC.
;
_cell_angle_alpha 90
_cell_angle_beta 100.26(3)
_cell_angle_gamma 90
_cell_formula_units_Z 4
_cell_length_a 10.759(2)
_cell_length_b 19.330(4)
_cell_length_c 12.307(3)
_cell_measurement_reflns_used 26354
_cell_measurement_temperature 293(2)
_cell_measurement_theta_max 26.00
_cell_measurement_theta_min 3.05
_cell_volume 2518.6(10)
_computing_cell_refinement 'RAPID-AUTO (Rigaku, 1998)'
_computing_data_collection 'RAPID-AUTO (Rigaku, 1998)'
_computing_data_reduction 'CrystalClear (Rigaku/MSC, 2002)'
_computing_structure_refinement 'SHELXL-2014/7 (Sheldrick, 2014)'
_diffrn_ambient_temperature 293(2)
_diffrn_measured_fraction_theta_full 0.997
_diffrn_measured_fraction_theta_max 0.997
_diffrn_measurement_device_type 'Rigaku R-AXIS SPIDER'
_diffrn_measurement_method '\w scans'
_diffrn_radiation_type MoK\a
_diffrn_radiation_wavelength 0.71073
_diffrn_reflns_av_R_equivalents 0.1300
_diffrn_reflns_av_unetI/netI 0.1095
_diffrn_reflns_Laue_measured_fraction_full 0.997
_diffrn_reflns_Laue_measured_fraction_max 0.997
_diffrn_reflns_limit_h_max 13
_diffrn_reflns_limit_h_min -13
_diffrn_reflns_limit_k_max 22
_diffrn_reflns_limit_k_min -23
_diffrn_reflns_limit_l_max 15
_diffrn_reflns_limit_l_min -15
_diffrn_reflns_number 21737
_diffrn_reflns_point_group_measured_fraction_full 0.997
_diffrn_reflns_point_group_measured_fraction_max 0.997
_diffrn_reflns_theta_full 25.242
_diffrn_reflns_theta_max 25.998
_diffrn_reflns_theta_min 3.134
_exptl_absorpt_coefficient_mu 0.262
_exptl_absorpt_correction_T_max 0.5862
_exptl_absorpt_correction_T_min 0.5621
_exptl_absorpt_correction_type multi-scan
_exptl_absorpt_process_details '(ABSCOR; Higashi, 1995)'
_exptl_crystal_colour colorless
_exptl_crystal_density_diffrn 1.071
_exptl_crystal_description flake
_exptl_crystal_F_000 848
_exptl_crystal_size_max 0.240
_exptl_crystal_size_mid 0.180
_exptl_crystal_size_min 0.070
_refine_diff_density_max 0.761
_refine_diff_density_min -0.394
_refine_diff_density_rms 0.080
_refine_ls_extinction_method none
_refine_ls_goodness_of_fit_ref 1.064
_refine_ls_hydrogen_treatment constr
_refine_ls_matrix_type full
_refine_ls_number_parameters 300
_refine_ls_number_reflns 5093
_refine_ls_number_restraints 114
_refine_ls_restrained_S_all 1.109
_refine_ls_R_factor_all 0.1944
_refine_ls_R_factor_gt 0.1072
_refine_ls_shift/su_max 0.000
_refine_ls_shift/su_mean 0.000
_refine_ls_structure_factor_coef Fsqd
_refine_ls_weighting_details 'w=1/[\s^2^(Fo^2^)+(0.2000P)^2^] where P=(Fo^2^+2Fc^2^)/3'
_refine_ls_weighting_scheme calc
_refine_ls_wR_factor_gt 0.3159
_refine_ls_wR_factor_ref 0.3707
_reflns_Friedel_coverage 0.000
_reflns_number_gt 2213
_reflns_number_total 5093
_reflns_threshold_expression 'I > 2\s(I)'
_cod_data_source_file d0ce00990c2.cif
_cod_data_source_block Mg
_cod_original_cell_volume 2518.7(9)
_cod_original_sg_symbol_H-M 'P 21/m'
_cod_original_formula_sum 'C14.50 H18.50 Mg N1.50 O6.50 S2'
_cod_database_code 7240965
_shelx_shelxl_version_number 2014/7
_shelx_space_group_comment
;
The symmetry employed for this shelxl refinement is uniquely defined
by the following loop, which should always be used as a source of
symmetry information in preference to the above space-group names.
They are only intended as comments.
;
_shelx_estimated_absorpt_t_min 0.940
_shelx_estimated_absorpt_t_max 0.962

loop_
_space_group_symop_operation_xyz
'x, y, z'
'-x, y+1/2, -z'
'-x, -y, -z'
'x, -y-1/2, z'

loop_
_atom_site_label
_atom_site_type_symbol
_atom_site_fract_x
_atom_site_fract_y
_atom_site_fract_z
_atom_site_U_iso_or_equiv
_atom_site_adp_type
_atom_site_occupancy
_atom_site_site_symmetry_order
_atom_site_calc_flag
_atom_site_refinement_flags_posn
_atom_site_refinement_flags_adp
_atom_site_refinement_flags_occupancy
_atom_site_disorder_assembly
_atom_site_disorder_group
Mg1 Mg 0.2523(3) 0.2500 0.2547(2) 0.0475(8) Uani 1 2 d S T P . .
Mg2 Mg 0.4044(3) 0.2500 0.5400(2) 0.0506(8) Uani 1 2 d S T P . .
S1 S 0.1541(6) 0.0640(3) 0.6031(5) 0.073(2) Uani 0.509(10) 1 d . . P A 1
C3 C 0.0452(18) 0.0449(9) 0.4028(16) 0.075(5) Uani 0.509(10) 1 d D . P A 1
C5 C 0.0079(19) 0.0473(9) 0.2758(17) 0.093(6) Uani 0.509(10) 1 d D U P A 1
H5A H -0.0454 0.0085 0.2508 0.139 Uiso 0.509(10) 1 calc R U P A 1
H5B H -0.0369 0.0895 0.2542 0.139 Uiso 0.509(10) 1 calc R U P A 1
H5C H 0.0826 0.0454 0.2434 0.139 Uiso 0.509(10) 1 calc R U P A 1
S1' S 0.0081(5) 0.0623(2) 0.3448(5) 0.0692(19) Uani 0.491(10) 1 d . . P A 2
C3' C 0.0960(17) 0.0656(10) 0.5556(15) 0.055(4) Uani 0.491(10) 1 d D . P A 2
C5' C 0.167(2) 0.0830(10) 0.6729(16) 0.104(8) Uani 0.491(10) 1 d D . P A 2
H5'A H 0.1314 0.0568 0.7262 0.156 Uiso 0.491(10) 1 calc R U P A 2
H5'B H 0.2546 0.0715 0.6786 0.156 Uiso 0.491(10) 1 calc R U P A 2
H5'C H 0.1587 0.1315 0.6868 0.156 Uiso 0.491(10) 1 calc R U P A 2
S2 S 0.6315(6) 0.0541(3) 0.1586(5) 0.111(3) Uani 0.495(9) 1 d . . P B 1
C8 C 0.3812(14) 0.0566(7) 0.0292(12) 0.074(5) Uani 0.495(9) 1 d D U P B 1
C10 C 0.249(2) 0.0750(16) -0.021(3) 0.156(14) Uani 0.495(9) 1 d D U P B 1
H10A H 0.2200 0.0451 -0.0821 0.234 Uiso 0.495(9) 1 calc R U P B 1
H10B H 0.1957 0.0695 0.0338 0.234 Uiso 0.495(9) 1 calc R U P B 1
H10C H 0.2459 0.1222 -0.0452 0.234 Uiso 0.495(9) 1 calc R U P B 1
S2' S 0.3078(7) 0.0641(3) 0.0010(5) 0.100(2) Uani 0.505(9) 1 d . . P B 2
C8' C 0.4391(14) -0.0495(7) -0.1171(11) 0.073(4) Uani 0.505(9) 1 d D U P B 2
C10' C 0.692(3) 0.042(2) 0.179(3) 0.27(3) Uani 0.505(9) 1 d D U P B 2
H10G H 0.6937 0.0755 0.2366 0.404 Uiso 0.505(9) 1 d R U P B 2
H10H H 0.6992 -0.0037 0.2104 0.404 Uiso 0.505(9) 1 d R U P B 2
H10I H 0.7605 0.0501 0.1405 0.404 Uiso 0.505(9) 1 d R U P B 2
C1 C 0.1971(7) 0.1511(3) 0.4364(6) 0.0648(18) Uani 1 1 d . . . . .
C2 C 0.1183(7) 0.0915(3) 0.4616(5) 0.0681(18) Uani 1 1 d . U . . .
C4 C -0.0245(9) -0.0032(4) 0.4457(7) 0.103(3) Uani 1 1 d . U . . .
C6 C 0.4309(9) 0.1399(3) 0.1945(6) 0.072(2) Uani 1 1 d . . . . .
C7 C 0.4568(7) 0.0834(3) 0.1134(5) 0.081(2) Uani 1 1 d D . . . .
C9 C 0.4412(9) 0.0004(4) -0.0263(8) 0.121(4) Uani 1 1 d D U . . .
O1 O 0.1764(5) 0.1726(2) 0.3389(4) 0.0700(13) Uani 1 1 d . . . . .
O2 O 0.2737(5) 0.1735(2) 0.5158(4) 0.0846(16) Uani 1 1 d . . . . .
O3 O 0.3285(5) 0.1736(2) 0.1679(4) 0.0723(14) Uani 1 1 d . . . . .
O4 O 0.5106(6) 0.1477(3) 0.2800(5) 0.116(2) Uani 1 1 d . . . . .
O5 O 0.4014(7) 0.2500 0.7063(5) 0.091(2) Uani 1 2 d DS T P . .
N1 N 0.3024(10) 0.2500 0.8553(7) 0.090(3) Uani 1 2 d DS T P . .
C11 C 0.4222(15) 0.2500 0.9303(9) 0.143(6) Uani 1 2 d DS T P . .
H11A H 0.4068 0.2500 1.0047 0.214 Uiso 1 2 d R U P . .
H11B H 0.4695 0.2095 0.9183 0.214 Uiso 1 1 d R U . . .
C12 C 0.1826(12) 0.2500 0.8973(10) 0.117(5) Uani 1 2 d DS T P . .
H12A H 0.1148 0.2500 0.8349 0.176 Uiso 1 2 d R U P . .
H12B H 0.1768 0.2095 0.9411 0.176 Uiso 1 1 d R U . . .
C13 C 0.3013(11) 0.2500 0.7454(7) 0.083(3) Uani 1 2 d DS T P . .
H13A H 0.2241 0.2500 0.6973 0.099 Uiso 1 2 calc R U P . .
O6 O 0.5414(6) 0.1764(3) 0.5682(5) 0.1026(19) Uani 1 1 d D . . . .
N2 N 0.6225(14) 0.0710(7) 0.6131(13) 0.218(6) Uani 1 1 d D U . . .
C14 C 0.719(3) 0.0781(14) 0.534(2) 0.372(15) Uani 1 1 d D U . . .
H14A H 0.7685 0.0367 0.5372 0.559 Uiso 1 1 calc R U . . .
H14B H 0.6744 0.0851 0.4602 0.559 Uiso 1 1 calc R U . . .
H14C H 0.7731 0.1169 0.5563 0.559 Uiso 1 1 calc R U . . .
C15 C 0.629(2) 0.0045(12) 0.667(2) 0.346(14) Uani 1 1 d D U . . .
H15A H 0.6963 -0.0221 0.6450 0.519 Uiso 1 1 calc R U . . .
H15B H 0.6460 0.0108 0.7452 0.519 Uiso 1 1 calc R U . . .
H15C H 0.5507 -0.0194 0.6452 0.519 Uiso 1 1 calc R U . . .
C16 C 0.5525(12) 0.1267(7) 0.6115(11) 0.158(5) Uani 1 1 d D U . . .
H16A H 0.4968 0.1229 0.6609 0.190 Uiso 1 1 calc R U . . .
O1W O 0.4248(5) 0.2500 0.3755(4) 0.0493(14) Uani 1 2 d S T P . .
H1WA H 0.4965 0.2178 0.3425 0.059 Uiso 0.5 1 d R U P . .
H1WB H 0.4602 0.2100 0.4087 0.059 Uiso 0.5 1 d R U P . .
O2W O 0.0871(7) 0.2500 0.1418(5) 0.088(2) Uani 1 2 d S T P . .
H2WA H 0.0621 0.2117 0.1118 0.106 Uiso 0.5 1 d R U P . .
H2WB H 0.0165 0.2500 0.1638 0.106 Uiso 1 2 d R U P . .

loop_
_atom_site_aniso_label
_atom_site_aniso_U_11
_atom_site_aniso_U_22
_atom_site_aniso_U_33
_atom_site_aniso_U_23
_atom_site_aniso_U_13
_atom_site_aniso_U_12
Mg1 0.0731(19) 0.0331(11) 0.0427(15) 0.000 0.0278(14) 0.000
Mg2 0.0682(19) 0.0456(14) 0.0417(15) 0.000 0.0201(14) 0.000
S1 0.083(4) 0.075(3) 0.060(4) 0.024(3) 0.006(3) -0.029(3)
C3 0.097(13) 0.087(11) 0.042(9) 0.032(8) 0.009(9) -0.010(9)
C5 0.130(13) 0.076(10) 0.068(11) 0.034(8) 0.007(10) -0.043(9)
S1' 0.088(3) 0.067(3) 0.053(4) 0.012(2) 0.014(3) -0.033(2)
C3' 0.048(10) 0.066(8) 0.049(11) 0.000(8) -0.001(7) -0.030(8)
C5' 0.147(18) 0.099(13) 0.057(11) 0.024(10) -0.007(12) -0.087(12)
S2 0.099(5) 0.127(4) 0.095(4) -0.067(3) -0.015(3) 0.062(4)
C8 0.104(10) 0.066(7) 0.050(7) -0.023(6) 0.010(7) 0.006(7)
C10 0.120(19) 0.147(18) 0.18(2) -0.004(14) -0.024(15) -0.003(15)
S2' 0.103(6) 0.101(3) 0.085(4) -0.053(3) -0.016(3) 0.047(3)
C8' 0.082(9) 0.059(6) 0.073(8) -0.006(6) 0.007(7) 0.042(7)
C10' 0.27(3) 0.26(3) 0.27(3) -0.039(18) 0.015(19) 0.015(19)
C1 0.083(5) 0.062(4) 0.051(4) -0.004(3) 0.018(4) -0.018(4)
C2 0.086(5) 0.064(3) 0.058(4) 0.007(3) 0.024(4) -0.029(3)
C4 0.126(7) 0.074(4) 0.130(7) -0.021(5) 0.086(7) -0.044(4)
C6 0.117(7) 0.054(3) 0.048(4) -0.006(3) 0.019(4) 0.015(4)
C7 0.107(6) 0.076(4) 0.058(4) -0.009(4) 0.014(4) 0.034(4)
C9 0.174(8) 0.094(5) 0.112(7) -0.039(4) 0.073(7) 0.021(6)
O1 0.091(3) 0.062(2) 0.063(3) 0.006(2) 0.030(3) -0.022(2)
O2 0.105(4) 0.084(3) 0.067(3) 0.018(3) 0.023(3) -0.035(3)
O3 0.110(4) 0.054(2) 0.057(3) -0.010(2) 0.026(3) 0.022(3)
O4 0.133(5) 0.124(4) 0.083(4) -0.045(4) -0.004(4) 0.066(4)
O5 0.097(5) 0.128(6) 0.057(4) 0.000 0.042(4) 0.000
N1 0.133(9) 0.085(5) 0.066(6) 0.000 0.058(6) 0.000
C11 0.182(17) 0.201(16) 0.041(7) 0.000 0.006(9) 0.000
C12 0.135(12) 0.149(11) 0.077(8) 0.000 0.045(8) 0.000
C13 0.108(9) 0.095(7) 0.048(6) 0.000 0.023(6) 0.000
O6 0.131(5) 0.080(3) 0.097(4) 0.020(3) 0.020(4) 0.037(3)
N2 0.228(9) 0.183(8) 0.243(10) 0.042(8) 0.038(8) 0.040(8)
C14 0.41(2) 0.36(2) 0.36(2) -0.008(17) 0.074(18) 0.055(18)
C15 0.36(2) 0.33(2) 0.37(2) 0.079(16) 0.110(17) 0.045(17)
C16 0.133(8) 0.155(8) 0.197(9) 0.038(7) 0.056(7) 0.032(7)
O1W 0.069(4) 0.036(2) 0.045(3) 0.000 0.016(3) 0.000
O2W 0.101(5) 0.115(5) 0.056(4) 0.000 0.035(4) 0.000

loop_
_atom_type_symbol
_atom_type_description
_atom_type_scat_dispersion_real
_atom_type_scat_dispersion_imag
_atom_type_scat_source
C C 0.0033 0.0016 'International Tables Vol C Tables 4.2.6.8 and 6.1.1.4'
H H 0.0000 0.0000 'International Tables Vol C Tables 4.2.6.8 and 6.1.1.4'
N N 0.0061 0.0033 'International Tables Vol C Tables 4.2.6.8 and 6.1.1.4'
O O 0.0106 0.0060 'International Tables Vol C Tables 4.2.6.8 and 6.1.1.4'
Mg Mg 0.0486 0.0363 'International Tables Vol C Tables 4.2.6.8 and 6.1.1.4'
S S 0.1246 0.1234 'International Tables Vol C Tables 4.2.6.8 and 6.1.1.4'

loop_
_geom_angle_atom_site_label_1
_geom_angle_atom_site_label_2
_geom_angle_atom_site_label_3
_geom_angle
_geom_angle_site_symmetry_1
_geom_angle_site_symmetry_3
_geom_angle_publ_flag
O2W Mg1 O1 88.1(2) . . ?
O2W Mg1 O1 88.1(2) . 4_565 ?
O1 Mg1 O1 92.6(2) . 4_565 ?
O2W Mg1 O3 91.4(2) . . ?
O1 Mg1 O3 88.34(16) . . ?
O1 Mg1 O3 178.97(19) 4_565 . ?
O2W Mg1 O3 91.4(2) . 4_565 ?
O1 Mg1 O3 178.97(19) . 4_565 ?
O1 Mg1 O3 88.34(16) 4_565 4_565 ?
O3 Mg1 O3 90.7(2) . 4_565 ?
O2W Mg1 O1W 179.2(2) . . ?
O1 Mg1 O1W 91.30(19) . . ?
O1 Mg1 O1W 91.30(19) 4_565 . ?
O3 Mg1 O1W 89.15(19) . . ?
O3 Mg1 O1W 89.15(19) 4_565 . ?
O2W Mg1 Mg2 148.08(19) . . ?
O1 Mg1 Mg2 70.31(15) . . ?
O1 Mg1 Mg2 70.31(15) 4_565 . ?
O3 Mg1 Mg2 110.47(17) . . ?
O3 Mg1 Mg2 110.47(17) 4_565 . ?
O1W Mg1 Mg2 31.07(13) . . ?
O2 Mg2 O2 93.8(3) 4_565 . ?
O2 Mg2 O6 177.4(3) 4_565 . ?
O2 Mg2 O6 88.7(2) . . ?
O2 Mg2 O6 88.7(2) 4_565 4_565 ?
O2 Mg2 O6 177.4(3) . 4_565 ?
O6 Mg2 O6 88.9(4) . 4_565 ?
O2 Mg2 O5 90.7(2) 4_565 . ?
O2 Mg2 O5 90.7(2) . . ?
O6 Mg2 O5 88.2(2) . . ?
O6 Mg2 O5 88.2(2) 4_565 . ?
O2 Mg2 O1W 92.8(2) 4_565 . ?
O2 Mg2 O1W 92.8(2) . . ?
O6 Mg2 O1W 88.1(2) . . ?
O6 Mg2 O1W 88.1(2) 4_565 . ?
O5 Mg2 O1W 174.9(3) . . ?
O2 Mg2 Mg1 70.96(16) 4_565 . ?
O2 Mg2 Mg1 70.96(16) . . ?
O6 Mg2 Mg1 110.86(19) . . ?
O6 Mg2 Mg1 110.86(19) 4_565 . ?
O5 Mg2 Mg1 152.5(2) . . ?
O1W Mg2 Mg1 32.54(17) . . ?
C2 S1 C4 81.6(4) . 3_556 ?
C2 C3 C4 124.7(14) . . ?
C2 C3 C5 123.7(13) . . ?
C4 C3 C5 110.6(14) . . ?
C2 S1' C4 81.6(4) . . ?
C2 C3' C4 119.5(13) . 3_556 ?
C2 C3' C5' 126.8(14) . . ?
C4 C3' C5' 111.6(14) 3_556 . ?
C7 S2 C9 72.6(4) . 3_655 ?
C7 C8 C9 113.1(11) . . ?
C7 C8 C10 130.3(16) . . ?
C9 C8 C10 116.5(17) . . ?
C9 S2' C7 73.1(4) . . ?
C7 C8' C9 114.2(11) 3_655 . ?
C7 C8' C10' 144(2) 3_655 3_655 ?
C9 C8' C10' 102.0(19) . 3_655 ?
O2 C1 O1 128.3(6) . . ?
O2 C1 C2 115.3(6) . . ?
O1 C1 C2 116.3(6) . . ?
C3 C2 C1 135.6(9) . . ?
C3' C2 C1 132.2(9) . . ?
C3' C2 S1' 112.8(8) . . ?
C1 C2 S1' 113.4(5) . . ?
C3 C2 S1 109.4(9) . . ?
C1 C2 S1 113.4(5) . . ?
C4 C4 C3 100.2(12) 3_556 . ?
C4 C4 C3' 101.6(10) 3_556 3_556 ?
C4 C4 S1 121.3(7) 3_556 3_556 ?
C3 C4 S1 138.5(11) . 3_556 ?
C4 C4 S1' 121.0(7) 3_556 . ?
C3' C4 S1' 137.4(10) 3_556 . ?
O4 C6 O3 126.3(6) . . ?
O4 C6 C7 117.3(7) . . ?
O3 C6 C7 116.4(7) . . ?
C8 C7 C6 129.6(8) . . ?
C8' C7 C6 126.4(8) 3_655 . ?
C8 C7 S2 123.0(6) . . ?
C6 C7 S2 107.4(5) . . ?
C8' C7 S2' 121.6(6) 3_655 . ?
C6 C7 S2' 111.9(5) . . ?
C9 C9 C8' 104.4(8) 3_655 . ?
C9 C9 C8 104.0(9) 3_655 . ?
C9 C9 S2' 126.3(6) 3_655 . ?
C8' C9 S2' 128.8(9) . . ?
C9 C9 S2 127.1(6) 3_655 3_655 ?
C8 C9 S2 128.7(9) . 3_655 ?
C1 O1 Mg1 134.5(4) . . ?
C1 O2 Mg2 135.9(4) . . ?
C6 O3 Mg1 129.4(4) . . ?
C13 O5 Mg2 123.3(7) . . ?
C13 N1 C11 119.1(9) . . ?
C13 N1 C12 120.0(10) . . ?
C11 N1 C12 120.9(9) . . ?
O5 C13 N1 121.9(10) . . ?
C16 O6 Mg2 135.3(8) . . ?
C16 N2 C15 136.2(18) . . ?
C16 N2 C14 111.4(15) . . ?
C15 N2 C14 112.3(18) . . ?
O6 C16 N2 137.7(14) . . ?
Mg2 O1W Mg1 116.4(3) . . ?

loop_
_geom_bond_atom_site_label_1
_geom_bond_atom_site_label_2
_geom_bond_distance
_geom_bond_site_symmetry_2
_geom_bond_publ_flag
Mg1 O2W 2.052(8) . ?
Mg1 O1 2.069(4) . ?
Mg1 O1 2.069(4) 4_565 ?
Mg1 O3 2.075(4) . ?
Mg1 O3 2.075(4) 4_565 ?
Mg1 O1W 2.161(6) . ?
Mg1 Mg2 3.599(4) . ?
Mg2 O2 2.025(5) 4_565 ?
Mg2 O2 2.025(5) . ?
Mg2 O6 2.034(6) . ?
Mg2 O6 2.034(6) 4_565 ?
Mg2 O5 2.053(6) . ?
Mg2 O1W 2.074(5) . ?
S1 C2 1.795(8) . ?
S1 C4 1.842(10) 3_556 ?
C3 C2 1.324(18) . ?
C3 C4 1.358(17) . ?
C3 C5 1.54(2) . ?
S1' C2 1.784(9) . ?
S1' C4 1.850(9) . ?
C3' C2 1.321(18) . ?
C3' C4 1.430(17) 3_556 ?
C3' C5' 1.55(2) . ?
S2 C7 1.947(9) . ?
S2 C9 1.980(10) 3_655 ?
C8 C7 1.306(14) . ?
C8 C9 1.490(12) . ?
C8 C10 1.49(2) . ?
S2' C9 1.965(9) . ?
S2' C7 1.958(10) . ?
C8' C7 1.291(13) 3_655 ?
C8' C9 1.473(12) . ?
C8' C10' 1.48(2) 3_655 ?
C10' C8' 1.48(2) 3_655 ?
C1 O2 1.239(8) . ?
C1 O1 1.252(8) . ?
C1 C2 1.495(8) . ?
C4 C4 1.352(18) 3_556 ?
C4 C3' 1.430(17) 3_556 ?
C4 S1 1.842(10) 3_556 ?
C6 O4 1.242(9) . ?
C6 O3 1.271(9) . ?
C6 C7 1.539(8) . ?
C7 C8' 1.291(13) 3_655 ?
C9 C9 1.31(2) 3_655 ?
C9 S2 1.980(10) 3_655 ?
O5 C13 1.257(10) . ?
N1 C13 1.350(10) . ?
N1 C11 1.446(13) . ?
N1 C12 1.471(11) . ?
O6 C16 1.095(11) . ?
N2 C16 1.311(13) . ?
N2 C15 1.440(16) . ?
N2 C14 1.547(16) . ?
